data_4347625
loop_
_publ_author_name
'Carter, Korey P.'
'Thomas, Kara E.'
'Pope, Simon J. A.'
'Holmberg, Rebecca J.'
'Butcher, Ray J.'
'Murugesu, Muralee'
'Cahill, Christopher L.'

_publ_section_title
;
 Supramolecular Assembly of Molecular Rare-Earth-3,5-Dichlorobenzoic
 Acid-2,2':6',2&#x2033;-Terpyridine Materials: Structural Systematics,
 Luminescence Properties, and Magnetic Behavior.
;
_journal_issue 14
_journal_name_full 'Inorganic chemistry'
_journal_page_first 6902
_journal_page_last 6915
_journal_paper_doi 10.1021/acs.inorgchem.6b00408
_journal_volume 55
_journal_year 2016
_chemical_formula_sum 'C114 H58 Cl24 Ho4 N6 O24'
_chemical_formula_weight 3406.18
_space_group_crystal_system triclinic
_space_group_IT_number 2
_space_group_name_Hall '-P 1'
_space_group_name_H-M_alt 'P -1'
_symmetry_cell_setting triclinic
_symmetry_Int_Tables_number 2
_symmetry_space_group_name_H-M 'P -1'
_atom_sites_solution_hydrogens geom
_audit_creation_method SHELXL-2014/7
_cell_angle_alpha 74.929(10)
_cell_angle_beta 79.748(11)
_cell_angle_gamma 70.023(9)
_cell_formula_units_Z 1
_cell_length_a 12.7560(9)
_cell_length_b 16.3167(11)
_cell_length_c 16.4387(11)
_cell_measurement_reflns_used 40362
_cell_measurement_temperature 100(2)
_cell_measurement_theta_max 51.990
_cell_measurement_theta_min 4.968
_cell_volume 3090.0(4)
_computing_cell_refinement 'SAINT, Bruker-AXS'
_computing_data_collection 'APEX, Bruker-AXS'
_computing_data_reduction 'SAINT, Bruker-AXS'
_computing_molecular_graphics 'WINGX (Farrugia, 2012)'
_computing_publication_material 'Crystal Maker (Palmer, 2009)'
_computing_structure_refinement 'SHELXL-2014/7 (Sheldrick, 2014)'
_computing_structure_solution 'SIR92 (Gualardi, 1994)'
_diffrn_ambient_temperature 100(2)
_diffrn_measured_fraction_theta_full 1.000
_diffrn_measured_fraction_theta_max 0.997
_diffrn_measurement_device_type 'Bruker APEX II CCD'
_diffrn_measurement_method 'omega scans'
_diffrn_radiation_probe x-ray
_diffrn_radiation_type MoK\a
_diffrn_radiation_wavelength 0.71073
_diffrn_reflns_av_R_equivalents 0.0557
_diffrn_reflns_av_unetI/netI 0.0649
_diffrn_reflns_Laue_measured_fraction_full 1.000
_diffrn_reflns_Laue_measured_fraction_max 0.997
_diffrn_reflns_limit_h_max 16
_diffrn_reflns_limit_h_min -16
_diffrn_reflns_limit_k_max 20
_diffrn_reflns_limit_k_min -20
_diffrn_reflns_limit_l_max 21
_diffrn_reflns_limit_l_min -21
_diffrn_reflns_number 40361
_diffrn_reflns_point_group_measured_fraction_full 1.000
_diffrn_reflns_point_group_measured_fraction_max 0.997
_diffrn_reflns_theta_full 25.500
_diffrn_reflns_theta_max 27.219
_diffrn_reflns_theta_min 1.289
_diffrn_source 'fine-focus sealed tube'
_exptl_absorpt_coefficient_mu 3.124
_exptl_absorpt_correction_T_max 0.7455
_exptl_absorpt_correction_T_min 0.6835
_exptl_absorpt_correction_type empirical
_exptl_absorpt_process_details 'SADABS, Bruker-AXS (2008)'
_exptl_crystal_colour Pink
_exptl_crystal_density_diffrn 1.830
_exptl_crystal_description Plate
_exptl_crystal_F_000 1652
_exptl_crystal_recrystallization_method Hydrothermal
_exptl_crystal_size_max 0.23
_exptl_crystal_size_mid 0.17
_exptl_crystal_size_min 0.14
_refine_diff_density_max 1.101
_refine_diff_density_min -0.943
_refine_diff_density_rms 0.147
_refine_ls_extinction_method none
_refine_ls_goodness_of_fit_ref 1.007
_refine_ls_hydrogen_treatment constr
_refine_ls_matrix_type full
_refine_ls_number_parameters 775
_refine_ls_number_reflns 13767
_refine_ls_number_restraints 0
_refine_ls_restrained_S_all 1.007
_refine_ls_R_factor_all 0.0534
_refine_ls_R_factor_gt 0.0331
_refine_ls_shift/su_max 0.002
_refine_ls_shift/su_mean 0.000
_refine_ls_structure_factor_coef Fsqd
_refine_ls_weighting_details 'w=1/[\s^2^(Fo^2^)+(0.0188P)^2^+0.0959P] where P=(Fo^2^+2Fc^2^)/3'
_refine_ls_weighting_scheme calc
_refine_ls_wR_factor_gt 0.0588
_refine_ls_wR_factor_ref 0.0654
_reflns_Friedel_coverage 0.000
_reflns_number_gt 10622
_reflns_number_total 13767
_reflns_threshold_expression 'I > 2\s(I)'
_cod_data_source_file ic6b00408_si_002.cif
_cod_data_source_block Complex_11
_cod_database_code 4347625
_shelx_space_group_comment
;
The symmetry employed for this shelxl refinement is uniquely defined
by the following loop, which should always be used as a source of
symmetry information in preference to the above space-group names.
They are only intended as comments.
;

loop_
_space_group_symop_operation_xyz
'x, y, z'
'-x, -y, -z'

loop_
_atom_site_label
_atom_site_type_symbol
_atom_site_fract_x
_atom_site_fract_y
_atom_site_fract_z
_atom_site_U_iso_or_equiv
_atom_site_adp_type
_atom_site_occupancy
_atom_site_site_symmetry_order
_atom_site_calc_flag
_atom_site_refinement_flags_posn
_atom_site_refinement_flags_adp
Ho2 Ho 0.67319(2) 0.13754(2) 0.65429(2) 0.00771(5) Uani 1 1 d . .
Ho1 Ho 0.91171(2) 0.03743(2) 0.89067(2) 0.00739(5) Uani 1 1 d . .
Cl7 Cl 1.28250(8) 0.25821(7) 0.59917(7) 0.0184(2) Uani 1 1 d . .
Cl11 Cl 0.65309(9) 0.57513(7) 0.33381(7) 0.0226(3) Uani 1 1 d . .
Cl2 Cl 1.00138(11) 0.42342(7) 0.72167(7) 0.0285(3) Uani 1 1 d . .
Cl12 Cl 0.25962(9) 0.51362(7) 0.36200(7) 0.0216(2) Uani 1 1 d . .
Cl8 Cl 0.90731(9) 0.43246(7) 0.44235(7) 0.0241(3) Uani 1 1 d . .
Cl6 Cl 0.74758(10) -0.31554(8) 0.67707(8) 0.0269(3) Uani 1 1 d . .
Cl5 Cl 1.13150(10) -0.36770(8) 0.80332(9) 0.0346(3) Uani 1 1 d . .
Cl10 Cl 0.40149(10) 0.52041(8) 0.86216(8) 0.0346(3) Uani 1 1 d . .
Cl1 Cl 1.14691(10) 0.41462(7) 1.01232(8) 0.0279(3) Uani 1 1 d . .
Cl9 Cl 0.80491(10) 0.38808(9) 0.98356(9) 0.0383(4) Uani 1 1 d . .
Cl4 Cl 1.35548(13) -0.25544(10) 0.67109(9) 0.0476(4) Uani 1 1 d . .
Cl3 Cl 1.59252(11) -0.29528(10) 0.92516(10) 0.0513(4) Uani 1 1 d . .
O12 O 0.5331(2) 0.23459(18) 0.56176(17) 0.0145(6) Uani 1 1 d . .
O10 O 0.6251(2) 0.21979(18) 0.75708(16) 0.0123(6) Uani 1 1 d . .
O11 O 0.6806(2) 0.27455(18) 0.56167(17) 0.0154(6) Uani 1 1 d . .
O7 O 0.9705(2) 0.11568(19) 0.76089(17) 0.0179(7) Uani 1 1 d . .
O4 O 1.0913(2) -0.05678(19) 0.87742(18) 0.0176(7) Uani 1 1 d . .
O1 O 0.8126(2) 0.07208(19) 1.01583(17) 0.0178(7) Uani 1 1 d . .
O8 O 0.8452(2) 0.14613(18) 0.66832(16) 0.0126(6) Uani 1 1 d . .
O2 O 1.0024(2) 0.11544(19) 0.93019(18) 0.0185(7) Uani 1 1 d . .
O9 O 0.7507(2) 0.14295(18) 0.85030(17) 0.0152(6) Uani 1 1 d . .
O5 O 0.8886(2) -0.03572(18) 0.79880(17) 0.0158(6) Uani 1 1 d . .
O6 O 0.7382(2) -0.00509(17) 0.73098(16) 0.0125(6) Uani 1 1 d . .
O3 O 0.8889(2) -0.09650(19) 0.96969(18) 0.0194(7) Uani 1 1 d . .
C55 C 0.2957(4) 0.0781(3) 0.8093(3) 0.0282(12) Uani 1 1 d . .
H45 H 0.2300 0.0670 0.8368 0.034 Uiso 1 1 calc R U
N1 N 0.7888(3) 0.0863(2) 0.5265(2) 0.0144(8) Uani 1 1 d . .
N2 N 0.6115(3) 0.0315(2) 0.5990(2) 0.0113(7) Uani 1 1 d . .
C15 C 0.8255(3) -0.0571(3) 0.7634(2) 0.0117(9) Uani 1 1 d . .
N3 N 0.4933(3) 0.1098(2) 0.7271(2) 0.0123(7) Uani 1 1 d . .
C23 C 0.9825(3) 0.2211(3) 0.6342(2) 0.0101(8) Uani 1 1 d . .
C8 C 1.1774(3) -0.0887(3) 0.9164(3) 0.0135(9) Uani 1 1 d . .
C16 C 0.8610(3) -0.1536(3) 0.7582(2) 0.0107(8) Uani 1 1 d . .
C52 C 0.5273(3) 0.0006(3) 0.6418(3) 0.0147(9) Uani 1 1 d . .
C30 C 0.6516(3) 0.2937(3) 0.8547(2) 0.0117(9) Uani 1 1 d . .
C29 C 0.6786(3) 0.2127(3) 0.8183(2) 0.0118(9) Uani 1 1 d . .
C48 C 0.6766(3) -0.0094(3) 0.5373(3) 0.0153(9) Uani 1 1 d . .
C7 C 1.0348(3) 0.2802(3) 0.8518(3) 0.0130(9) Uani 1 1 d . .
H3 H 1.0103 0.2533 0.8187 0.016 Uiso 1 1 calc R U
C13 C 1.3631(4) -0.2312(3) 0.7662(3) 0.0242(11) Uani 1 1 d . .
C9 C 1.2779(3) -0.1522(3) 0.8773(3) 0.0128(9) Uani 1 1 d . .
C12 C 1.4616(4) -0.2686(3) 0.8035(3) 0.0302(12) Uani 1 1 d . .
H12 H 1.5229 -0.3081 0.7793 0.036 Uiso 1 1 calc R U
C22 C 0.9265(3) 0.1561(3) 0.6925(3) 0.0137(9) Uani 1 1 d . .
C21 C 0.7936(3) -0.1858(3) 0.7250(3) 0.0146(9) Uani 1 1 d . .
H28 H 0.7241 -0.1485 0.7080 0.018 Uiso 1 1 calc R U
C1 C 1.0594(3) 0.1422(3) 0.9666(3) 0.0149(9) Uani 1 1 d . .
C17 C 0.9641(3) -0.2107(3) 0.7842(2) 0.0130(9) Uani 1 1 d . .
H24 H 1.0085 -0.1901 0.8081 0.016 Uiso 1 1 calc R U
C36 C 0.5880(3) 0.2898(3) 0.5343(2) 0.0121(9) Uani 1 1 d . .
C43 C 0.8711(3) 0.1209(3) 0.4880(2) 0.0153(9) Uani 1 1 d . .
H57 H 0.8864 0.1608 0.5120 0.018 Uiso 1 1 calc R U
C28 C 0.9256(3) 0.2888(3) 0.5713(2) 0.0122(9) Uani 1 1 d . .
H21 H 0.8525 0.2948 0.5642 0.015 Uiso 1 1 calc R U
C31 C 0.7302(3) 0.3020(3) 0.8985(3) 0.0169(9) Uani 1 1 d . .
H31 H 0.7978 0.2566 0.9072 0.020 Uiso 1 1 calc R U
C3 C 1.1032(3) 0.2750(3) 0.9818(2) 0.0115(9) Uani 1 1 d . .
H7 H 1.1258 0.2441 1.0351 0.014 Uiso 1 1 calc R U
C53 C 0.4578(3) 0.0485(3) 0.7086(3) 0.0130(9) Uani 1 1 d . .
C34 C 0.5285(4) 0.4361(3) 0.8763(3) 0.0201(10) Uani 1 1 d . .
C20 C 0.8315(4) -0.2736(3) 0.7177(3) 0.0181(10) Uani 1 1 d . .
C25 C 1.1437(3) 0.2706(3) 0.5895(3) 0.0129(9) Uani 1 1 d . .
C10 C 1.3767(3) -0.1885(3) 0.9156(3) 0.0207(10) Uani 1 1 d . .
H14 H 1.3823 -0.1743 0.9656 0.025 Uiso 1 1 calc R U
C39 C 0.5689(4) 0.5074(3) 0.3784(3) 0.0162(9) Uani 1 1 d . .
C57 C 0.4313(3) 0.1547(3) 0.7859(3) 0.0203(10) Uani 1 1 d . .
H43 H 0.4559 0.1969 0.7989 0.024 Uiso 1 1 calc R U
C41 C 0.3945(3) 0.4793(3) 0.3924(2) 0.0140(9) Uani 1 1 d . .
C27 C 0.9795(3) 0.3464(3) 0.5200(2) 0.0138(9) Uani 1 1 d . .
C4 C 1.1060(3) 0.3617(3) 0.9500(3) 0.0165(9) Uani 1 1 d . .
C37 C 0.5428(3) 0.3744(3) 0.4714(2) 0.0102(8) Uani 1 1 d . .
C26 C 1.0887(3) 0.3389(3) 0.5277(3) 0.0158(9) Uani 1 1 d . .
H19 H 1.1239 0.3784 0.4924 0.019 Uiso 1 1 calc R U
C2 C 1.0659(3) 0.2348(3) 0.9323(2) 0.0103(8) Uani 1 1 d . .
C38 C 0.6106(3) 0.4282(3) 0.4353(2) 0.0117(9) Uani 1 1 d . .
H42 H 0.6837 0.4109 0.4494 0.014 Uiso 1 1 calc R U
C44 C 0.9342(4) 0.0997(3) 0.4142(3) 0.0215(10) Uani 1 1 d . .
H56 H 0.9899 0.1256 0.3889 0.026 Uiso 1 1 calc R U
C47 C 0.7679(3) 0.0276(3) 0.4922(3) 0.0146(9) Uani 1 1 d . .
C33 C 0.6067(4) 0.4465(3) 0.9177(3) 0.0222(10) Uani 1 1 d . .
H33 H 0.5926 0.4980 0.9375 0.027 Uiso 1 1 calc R U
C42 C 0.4341(3) 0.3992(3) 0.4483(2) 0.0120(9) Uani 1 1 d . .
H38 H 0.3894 0.3624 0.4702 0.014 Uiso 1 1 calc R U
C35 C 0.5493(3) 0.3604(3) 0.8450(2) 0.0135(9) Uani 1 1 d . .
H35 H 0.4953 0.3544 0.8178 0.016 Uiso 1 1 calc R U
C51 C 0.5059(4) -0.0707(3) 0.6242(3) 0.0205(10) Uani 1 1 d . .
H49 H 0.4470 -0.0905 0.6544 0.025 Uiso 1 1 calc R U
C45 C 0.9132(4) 0.0399(3) 0.3789(3) 0.0248(11) Uani 1 1 d . .
H55 H 0.9548 0.0243 0.3296 0.030 Uiso 1 1 calc R U
C14 C 1.2703(4) -0.1736(3) 0.8022(3) 0.0175(10) Uani 1 1 d . .
H10 H 1.2038 -0.1494 0.7767 0.021 Uiso 1 1 calc R U
C40 C 0.4598(4) 0.5347(3) 0.3580(3) 0.0158(9) Uani 1 1 d . .
H40 H 0.4309 0.5895 0.3217 0.019 Uiso 1 1 calc R U
C24 C 1.0925(3) 0.2127(3) 0.6436(3) 0.0119(9) Uani 1 1 d . .
H17 H 1.1307 0.1684 0.6860 0.014 Uiso 1 1 calc R U
C50 C 0.5735(4) -0.1119(3) 0.5612(3) 0.0231(11) Uani 1 1 d . .
H50 H 0.5608 -0.1599 0.5485 0.028 Uiso 1 1 calc R U
C19 C 0.9345(4) -0.3306(3) 0.7410(3) 0.0194(10) Uani 1 1 d . .
H26 H 0.9591 -0.3893 0.7343 0.023 Uiso 1 1 calc R U
C11 C 1.4677(4) -0.2466(3) 0.8773(3) 0.0287(12) Uani 1 1 d . .
C46 C 0.8293(4) 0.0034(3) 0.4180(3) 0.0225(11) Uani 1 1 d . .
H54 H 0.8136 -0.0371 0.3951 0.027 Uiso 1 1 calc R U
C54 C 0.3591(4) 0.0316(3) 0.7487(3) 0.0223(11) Uani 1 1 d . .
H46 H 0.3360 -0.0108 0.7347 0.027 Uiso 1 1 calc R U
C6 C 1.0408(4) 0.3655(3) 0.8220(3) 0.0160(9) Uani 1 1 d . .
C56 C 0.3317(4) 0.1414(3) 0.8284(3) 0.0253(11) Uani 1 1 d . .
H44 H 0.2905 0.1741 0.8686 0.030 Uiso 1 1 calc R U
C49 C 0.6587(4) -0.0811(3) 0.5181(3) 0.0201(10) Uani 1 1 d . .
H51 H 0.7050 -0.1082 0.4757 0.024 Uiso 1 1 calc R U
C5 C 1.0758(3) 0.4075(3) 0.8700(3) 0.0187(10) Uani 1 1 d . .
H5 H 1.0789 0.4654 0.8490 0.022 Uiso 1 1 calc R U
C18 C 1.0004(4) -0.2980(3) 0.7746(3) 0.0198(10) Uani 1 1 d . .
C32 C 0.7067(3) 0.3780(3) 0.9288(3) 0.0208(10) Uani 1 1 d . .

loop_
_atom_site_aniso_label
_atom_site_aniso_U_11
_atom_site_aniso_U_22
_atom_site_aniso_U_33
_atom_site_aniso_U_23
_atom_site_aniso_U_13
_atom_site_aniso_U_12
Ho2 0.00775(9) 0.00806(10) 0.00756(10) -0.00127(7) -0.00135(7) -0.00275(8)
Ho1 0.00916(10) 0.00633(10) 0.00671(10) -0.00070(7) -0.00204(7) -0.00236(8)
Cl7 0.0120(5) 0.0202(6) 0.0260(6) -0.0043(5) -0.0011(4) -0.0096(4)
Cl11 0.0273(6) 0.0185(6) 0.0234(6) 0.0066(5) -0.0073(5) -0.0148(5)
Cl2 0.0491(8) 0.0159(6) 0.0164(6) 0.0032(5) -0.0104(5) -0.0064(5)
Cl12 0.0167(5) 0.0181(6) 0.0291(6) -0.0012(5) -0.0128(5) -0.0018(5)
Cl8 0.0237(6) 0.0226(6) 0.0210(6) 0.0111(5) -0.0065(5) -0.0107(5)
Cl6 0.0291(6) 0.0223(6) 0.0384(7) -0.0144(5) -0.0071(5) -0.0116(5)
Cl5 0.0231(6) 0.0135(6) 0.0643(9) -0.0058(6) -0.0183(6) 0.0030(5)
Cl10 0.0272(7) 0.0232(7) 0.0478(8) -0.0191(6) -0.0127(6) 0.0121(5)
Cl1 0.0348(7) 0.0163(6) 0.0406(7) -0.0078(5) -0.0202(6) -0.0086(5)
Cl9 0.0178(6) 0.0525(9) 0.0612(9) -0.0460(8) -0.0035(6) -0.0069(6)
Cl4 0.0584(9) 0.0561(10) 0.0383(8) -0.0376(7) 0.0146(7) -0.0198(8)
Cl3 0.0180(7) 0.0593(10) 0.0567(10) -0.0055(8) -0.0092(6) 0.0104(7)
O12 0.0116(15) 0.0127(15) 0.0175(16) 0.0020(12) -0.0038(12) -0.0042(12)
O10 0.0116(14) 0.0138(15) 0.0120(15) -0.0067(12) -0.0037(12) -0.0003(12)
O11 0.0166(16) 0.0134(16) 0.0162(16) 0.0036(12) -0.0085(13) -0.0063(13)
O7 0.0172(16) 0.0238(17) 0.0115(15) 0.0079(13) -0.0076(13) -0.0105(14)
O4 0.0124(15) 0.0195(17) 0.0186(16) -0.0070(13) -0.0060(13) 0.0022(13)
O1 0.0187(16) 0.0269(18) 0.0086(15) -0.0064(13) -0.0012(12) -0.0060(14)
O8 0.0079(14) 0.0178(16) 0.0123(15) -0.0006(12) -0.0027(12) -0.0053(12)
O2 0.0203(16) 0.0189(17) 0.0233(17) -0.0078(14) -0.0056(14) -0.0108(14)
O9 0.0183(16) 0.0109(15) 0.0143(15) -0.0059(12) -0.0030(13) 0.0013(13)
O5 0.0204(16) 0.0127(16) 0.0172(16) -0.0062(13) -0.0087(13) -0.0031(13)
O6 0.0136(15) 0.0096(15) 0.0136(15) 0.0003(12) -0.0043(12) -0.0032(12)
O3 0.0290(18) 0.0137(16) 0.0161(16) 0.0046(13) -0.0051(14) -0.0117(14)
C55 0.017(2) 0.034(3) 0.031(3) -0.002(2) 0.008(2) -0.014(2)
N1 0.0176(19) 0.0146(19) 0.0100(18) -0.0018(15) -0.0013(15) -0.0045(16)
N2 0.0101(17) 0.0104(18) 0.0131(18) -0.0011(14) -0.0061(14) -0.0015(15)
C15 0.016(2) 0.014(2) 0.006(2) -0.0002(17) -0.0008(17) -0.0079(18)
N3 0.0109(18) 0.0148(19) 0.0110(18) -0.0021(15) -0.0018(14) -0.0036(15)
C23 0.012(2) 0.012(2) 0.006(2) -0.0032(16) 0.0030(16) -0.0044(17)
C8 0.007(2) 0.015(2) 0.018(2) -0.0026(18) 0.0007(17) -0.0037(17)
C16 0.015(2) 0.010(2) 0.006(2) 0.0027(16) -0.0031(16) -0.0038(17)
C52 0.015(2) 0.011(2) 0.018(2) 0.0014(18) -0.0100(18) -0.0042(18)
C30 0.015(2) 0.008(2) 0.011(2) -0.0019(17) 0.0003(17) -0.0025(17)
C29 0.011(2) 0.014(2) 0.012(2) -0.0020(17) -0.0001(17) -0.0063(18)
C48 0.019(2) 0.012(2) 0.011(2) 0.0008(17) -0.0078(18) 0.0001(18)
C7 0.013(2) 0.011(2) 0.014(2) -0.0059(18) 0.0004(17) -0.0023(18)
C13 0.028(3) 0.020(3) 0.025(3) -0.008(2) 0.008(2) -0.010(2)
C9 0.012(2) 0.010(2) 0.013(2) 0.0001(17) -0.0016(17) -0.0012(17)
C12 0.025(3) 0.022(3) 0.035(3) -0.011(2) 0.013(2) -0.001(2)
C22 0.014(2) 0.012(2) 0.011(2) -0.0034(17) 0.0021(17) -0.0010(18)
C21 0.012(2) 0.011(2) 0.017(2) -0.0019(18) -0.0047(18) 0.0017(18)
C1 0.017(2) 0.015(2) 0.013(2) -0.0038(18) 0.0041(18) -0.0070(19)
C17 0.015(2) 0.011(2) 0.012(2) -0.0003(17) -0.0029(17) -0.0038(18)
C36 0.010(2) 0.018(2) 0.009(2) -0.0055(17) 0.0016(16) -0.0044(18)
C43 0.020(2) 0.020(2) 0.007(2) -0.0006(18) 0.0013(17) -0.0088(19)
C28 0.012(2) 0.013(2) 0.013(2) -0.0024(17) -0.0013(17) -0.0058(18)
C31 0.012(2) 0.017(2) 0.020(2) -0.0072(19) -0.0006(18) 0.0000(18)
C3 0.012(2) 0.012(2) 0.011(2) -0.0012(17) -0.0027(17) -0.0041(17)
C53 0.012(2) 0.013(2) 0.014(2) -0.0003(17) -0.0025(17) -0.0054(18)
C34 0.017(2) 0.012(2) 0.024(3) -0.0029(19) -0.0009(19) 0.0032(19)
C20 0.019(2) 0.019(2) 0.022(2) -0.009(2) -0.0017(19) -0.010(2)
C25 0.011(2) 0.015(2) 0.014(2) -0.0076(18) 0.0017(17) -0.0036(18)
C10 0.016(2) 0.022(3) 0.018(2) 0.002(2) -0.0033(19) -0.003(2)
C39 0.022(2) 0.013(2) 0.016(2) -0.0016(18) -0.0014(19) -0.0096(19)
C57 0.011(2) 0.029(3) 0.024(3) -0.014(2) 0.0020(19) -0.007(2)
C41 0.016(2) 0.016(2) 0.009(2) -0.0056(17) -0.0061(17) 0.0002(18)
C27 0.019(2) 0.012(2) 0.009(2) 0.0035(17) -0.0044(17) -0.0057(18)
C4 0.017(2) 0.014(2) 0.023(2) -0.0041(19) -0.0051(19) -0.0089(19)
C37 0.013(2) 0.012(2) 0.006(2) -0.0025(16) -0.0012(16) -0.0033(17)
C26 0.014(2) 0.015(2) 0.018(2) 0.0002(18) 0.0020(18) -0.0076(19)
C2 0.011(2) 0.009(2) 0.011(2) -0.0014(17) -0.0007(16) -0.0037(17)
C38 0.014(2) 0.012(2) 0.009(2) -0.0014(17) -0.0033(17) -0.0032(18)
C44 0.016(2) 0.027(3) 0.016(2) -0.003(2) 0.0039(19) -0.004(2)
C47 0.015(2) 0.014(2) 0.010(2) -0.0025(17) -0.0013(17) 0.0013(18)
C33 0.021(2) 0.020(3) 0.029(3) -0.017(2) 0.001(2) -0.003(2)
C42 0.018(2) 0.008(2) 0.013(2) -0.0035(17) -0.0026(17) -0.0056(18)
C35 0.015(2) 0.013(2) 0.011(2) -0.0026(17) -0.0017(17) -0.0028(18)
C51 0.019(2) 0.016(2) 0.027(3) 0.002(2) -0.011(2) -0.008(2)
C45 0.027(3) 0.028(3) 0.011(2) -0.005(2) 0.004(2) -0.001(2)
C14 0.017(2) 0.016(2) 0.017(2) -0.0067(19) 0.0027(18) -0.0017(19)
C40 0.025(2) 0.011(2) 0.010(2) -0.0013(17) -0.0073(18) -0.0032(19)
C24 0.011(2) 0.013(2) 0.013(2) -0.0052(17) -0.0026(17) -0.0036(17)
C50 0.032(3) 0.013(2) 0.031(3) -0.004(2) -0.022(2) -0.006(2)
C19 0.024(3) 0.008(2) 0.025(3) -0.0077(19) 0.003(2) -0.0048(19)
C11 0.013(2) 0.026(3) 0.036(3) 0.001(2) -0.001(2) 0.002(2)
C46 0.030(3) 0.017(2) 0.018(2) -0.009(2) -0.006(2) 0.001(2)
C54 0.018(2) 0.022(3) 0.029(3) -0.001(2) 0.000(2) -0.013(2)
C6 0.021(2) 0.013(2) 0.013(2) -0.0006(18) -0.0021(18) -0.0064(19)
C56 0.019(2) 0.034(3) 0.024(3) -0.009(2) 0.005(2) -0.011(2)
C49 0.026(3) 0.013(2) 0.021(2) -0.0095(19) -0.011(2) 0.003(2)
C5 0.020(2) 0.009(2) 0.027(3) 0.0004(19) -0.002(2) -0.0080(19)
C18 0.018(2) 0.010(2) 0.026(3) 0.0027(19) -0.005(2) -0.0013(19)
C32 0.015(2) 0.026(3) 0.028(3) -0.013(2) 0.000(2) -0.010(2)

loop_
_atom_type_symbol
_atom_type_description
_atom_type_scat_dispersion_real
_atom_type_scat_dispersion_imag
_atom_type_scat_source
C C 0.0033 0.0016 'International Tables Vol C Tables 4.2.6.8 and 6.1.1.4'
H H 0.0000 0.0000 'International Tables Vol C Tables 4.2.6.8 and 6.1.1.4'
N N 0.0061 0.0033 'International Tables Vol C Tables 4.2.6.8 and 6.1.1.4'
O O 0.0106 0.0060 'International Tables Vol C Tables 4.2.6.8 and 6.1.1.4'
Cl Cl 0.1484 0.1585 'International Tables Vol C Tables 4.2.6.8 and 6.1.1.4'
Ho Ho -0.2175 4.6783 'International Tables Vol C Tables 4.2.6.8 and 6.1.1.4'

loop_
_geom_angle_atom_site_label_1
_geom_angle_atom_site_label_2
_geom_angle_atom_site_label_3
_geom_angle
_geom_angle_site_symmetry_1
_geom_angle_site_symmetry_3
O6 Ho2 O10 102.15(9) . .
O6 Ho2 O8 84.43(9) . .
O10 Ho2 O8 79.25(9) . .
O6 Ho2 O11 158.01(9) . .
O10 Ho2 O11 83.79(10) . .
O8 Ho2 O11 75.82(9) . .
O6 Ho2 O12 143.12(9) . .
O10 Ho2 O12 97.34(9) . .
O8 Ho2 O12 130.21(9) . .
O11 Ho2 O12 54.53(9) . .
O6 Ho2 N1 88.72(10) . .
O10 Ho2 N1 153.70(10) . .
O8 Ho2 N1 78.05(10) . .
O11 Ho2 N1 77.92(10) . .
O12 Ho2 N1 87.34(10) . .
O6 Ho2 N3 78.51(10) . .
O10 Ho2 N3 77.42(10) . .
O8 Ho2 N3 147.33(10) . .
O11 Ho2 N3 123.47(10) . .
O12 Ho2 N3 75.59(10) . .
N1 Ho2 N3 128.60(11) . .
O6 Ho2 N2 69.44(10) . .
O10 Ho2 N2 141.89(10) . .
O8 Ho2 N2 133.74(10) . .
O11 Ho2 N2 118.32(10) . .
O12 Ho2 N2 75.87(10) . .
N1 Ho2 N2 64.36(11) . .
N3 Ho2 N2 64.52(11) . .
O6 Ho2 C36 166.41(10) . .
O10 Ho2 C36 90.55(10) . .
O8 Ho2 C36 102.92(11) . .
O11 Ho2 C36 27.16(10) . .
O12 Ho2 C36 27.38(10) . .
N1 Ho2 C36 81.77(11) . .
N3 Ho2 C36 99.87(11) . .
N2 Ho2 C36 97.56(11) . .
O2 Ho1 O9 102.83(10) . .
O2 Ho1 O5 151.50(10) . .
O9 Ho1 O5 86.27(10) . .
O2 Ho1 O4 80.76(10) . .
O9 Ho1 O4 158.24(10) . .
O5 Ho1 O4 81.40(10) . .
O2 Ho1 O1 75.32(10) . .
O9 Ho1 O1 75.74(10) . .
O5 Ho1 O1 133.14(10) . .
O4 Ho1 O1 125.49(10) . .
O2 Ho1 O3 124.62(10) . .
O9 Ho1 O3 114.24(10) . .
O5 Ho1 O3 72.99(10) . .
O4 Ho1 O3 79.16(10) . .
O1 Ho1 O3 75.78(10) . .
O2 Ho1 O7 77.96(10) . .
O9 Ho1 O7 77.51(10) . .
O5 Ho1 O7 77.79(10) . .
O4 Ho1 O7 82.38(10) . .
O1 Ho1 O7 136.47(10) . .
O3 Ho1 O7 147.34(10) . .
C36 O12 Ho2 91.9(2) . .
C29 O10 Ho2 129.5(3) . .
C36 O11 Ho2 93.5(2) . .
C22 O7 Ho1 134.7(3) . .
C8 O4 Ho1 139.5(3) . .
C8 O1 Ho1 142.6(3) 2_757 .
C22 O8 Ho2 165.9(3) . .
C1 O2 Ho1 165.9(3) . .
C29 O9 Ho1 165.0(3) . .
C15 O5 Ho1 150.0(3) . .
C15 O6 Ho2 139.2(2) . .
C1 O3 Ho1 124.0(3) 2_757 .
C54 C55 C56 118.8(4) . .
C54 C55 H45 120.6 . .
C56 C55 H45 120.6 . .
C43 N1 C47 118.4(3) . .
C43 N1 Ho2 119.6(3) . .
C47 N1 Ho2 121.9(3) . .
C52 N2 C48 118.1(4) . .
C52 N2 Ho2 120.2(3) . .
C48 N2 Ho2 120.2(3) . .
O5 C15 O6 125.9(4) . .
O5 C15 C16 116.0(4) . .
O6 C15 C16 118.2(3) . .
C57 N3 C53 118.3(3) . .
C57 N3 Ho2 120.9(3) . .
C53 N3 Ho2 120.7(3) . .
C28 C23 C24 119.7(4) . .
C28 C23 C22 120.7(3) . .
C24 C23 C22 119.6(4) . .
O1 C8 O4 125.9(4) 2_757 .
O1 C8 C9 117.3(4) 2_757 .
O4 C8 C9 116.8(4) . .
C17 C16 C21 119.6(4) . .
C17 C16 C15 119.6(4) . .
C21 C16 C15 120.7(4) . .
N2 C52 C51 122.1(4) . .
N2 C52 C53 115.8(4) . .
C51 C52 C53 122.1(4) . .
C35 C30 C31 119.7(4) . .
C35 C30 C29 120.7(4) . .
C31 C30 C29 119.6(4) . .
O9 C29 O10 124.5(4) . .
O9 C29 C30 118.2(3) . .
O10 C29 C30 117.3(4) . .
N2 C48 C49 121.8(4) . .
N2 C48 C47 115.7(4) . .
C49 C48 C47 122.6(4) . .
C6 C7 C2 118.8(4) . .
C6 C7 H3 120.6 . .
C2 C7 H3 120.6 . .
C12 C13 C14 121.5(4) . .
C12 C13 Cl4 119.2(4) . .
C14 C13 Cl4 119.3(4) . .
C10 C9 C14 120.5(4) . .
C10 C9 C8 120.1(4) . .
C14 C9 C8 119.4(4) . .
C13 C12 C11 118.6(4) . .
C13 C12 H12 120.7 . .
C11 C12 H12 120.7 . .
O8 C22 O7 126.8(4) . .
O8 C22 C23 118.2(4) . .
O7 C22 C23 115.0(3) . .
C20 C21 C16 118.9(4) . .
C20 C21 H28 120.5 . .
C16 C21 H28 120.5 . .
O2 C1 O3 124.6(4) . 2_757
O2 C1 C2 117.8(4) . .
O3 C1 C2 117.6(4) 2_757 .
C18 C17 C16 119.9(4) . .
C18 C17 H24 120.1 . .
C16 C17 H24 120.1 . .
O11 C36 O12 120.0(4) . .
O11 C36 C37 119.1(4) . .
O12 C36 C37 120.8(3) . .
O11 C36 Ho2 59.3(2) . .
O12 C36 Ho2 60.7(2) . .
C37 C36 Ho2 177.7(3) . .
N1 C43 C44 122.9(4) . .
N1 C43 H57 118.6 . .
C44 C43 H57 118.6 . .
C27 C28 C23 118.9(4) . .
C27 C28 H21 120.5 . .
C23 C28 H21 120.5 . .
C32 C31 C30 119.3(4) . .
C32 C31 H31 120.4 . .
C30 C31 H31 120.4 . .
C4 C3 C2 118.7(4) . .
C4 C3 H7 120.6 . .
C2 C3 H7 120.6 . .
N3 C53 C54 121.6(4) . .
N3 C53 C52 117.2(3) . .
C54 C53 C52 121.1(4) . .
C33 C34 C35 121.5(4) . .
C33 C34 Cl10 119.2(3) . .
C35 C34 Cl10 119.2(3) . .
C21 C20 C19 122.4(4) . .
C21 C20 Cl6 119.6(3) . .
C19 C20 Cl6 117.9(3) . .
C24 C25 C26 122.1(4) . .
C24 C25 Cl7 119.4(3) . .
C26 C25 Cl7 118.5(3) . .
C9 C10 C11 118.3(4) . .
C9 C10 H14 120.8 . .
C11 C10 H14 120.8 . .
C38 C39 C40 120.8(4) . .
C38 C39 Cl11 119.8(3) . .
C40 C39 Cl11 119.4(3) . .
N3 C57 C56 123.2(4) . .
N3 C57 H43 118.4 . .
C56 C57 H43 118.4 . .
C42 C41 C40 121.8(4) . .
C42 C41 Cl12 120.6(3) . .
C40 C41 Cl12 117.7(3) . .
C28 C27 C26 122.3(4) . .
C28 C27 Cl8 118.9(3) . .
C26 C27 Cl8 118.7(3) . .
C5 C4 C3 121.3(4) . .
C5 C4 Cl1 119.2(3) . .
C3 C4 Cl1 119.5(3) . .
C38 C37 C42 120.1(4) . .
C38 C37 C36 119.2(3) . .
C42 C37 C36 120.7(4) . .
C25 C26 C27 117.6(4) . .
C25 C26 H19 121.2 . .
C27 C26 H19 121.2 . .
C7 C2 C3 120.6(4) . .
C7 C2 C1 120.0(4) . .
C3 C2 C1 119.4(4) . .
C39 C38 C37 119.7(4) . .
C39 C38 H42 120.2 . .
C37 C38 H42 120.2 . .
C45 C44 C43 119.0(4) . .
C45 C44 H56 120.5 . .
C43 C44 H56 120.5 . .
N1 C47 C46 121.2(4) . .
N1 C47 C48 116.5(3) . .
C46 C47 C48 122.3(4) . .
C34 C33 C32 118.1(4) . .
C34 C33 H33 121.0 . .
C32 C33 H33 121.0 . .
C41 C42 C37 118.7(4) . .
C41 C42 H38 120.6 . .
C37 C42 H38 120.6 . .
C34 C35 C30 119.4(4) . .
C34 C35 H35 120.3 . .
C30 C35 H35 120.3 . .
C50 C51 C52 119.1(4) . .
C50 C51 H49 120.4 . .
C52 C51 H49 120.4 . .
C44 C45 C46 118.8(4) . .
C44 C45 H55 120.6 . .
C46 C45 H55 120.6 . .
C13 C14 C9 119.1(4) . .
C13 C14 H10 120.4 . .
C9 C14 H10 120.4 . .
C39 C40 C41 118.8(4) . .
C39 C40 H40 120.6 . .
C41 C40 H40 120.6 . .
C25 C24 C23 119.4(4) . .
C25 C24 H17 120.3 . .
C23 C24 H17 120.3 . .
C49 C50 C51 118.9(4) . .
C49 C50 H50 120.5 . .
C51 C50 H50 120.5 . .
C20 C19 C18 118.1(4) . .
C20 C19 H26 121.0 . .
C18 C19 H26 121.0 . .
C12 C11 C10 122.0(4) . .
C12 C11 Cl3 118.6(4) . .
C10 C11 Cl3 119.4(4) . .
C45 C46 C47 119.7(4) . .
C45 C46 H54 120.2 . .
C47 C46 H54 120.2 . .
C55 C54 C53 119.8(4) . .
C55 C54 H46 120.1 . .
C53 C54 H46 120.1 . .
C7 C6 C5 121.9(4) . .
C7 C6 Cl2 119.4(3) . .
C5 C6 Cl2 118.7(3) . .
C55 C56 C57 118.3(4) . .
C55 C56 H44 120.9 . .
C57 C56 H44 120.9 . .
C50 C49 C48 120.0(4) . .
C50 C49 H51 120.0 . .
C48 C49 H51 120.0 . .
C6 C5 C4 118.6(4) . .
C6 C5 H5 120.7 . .
C4 C5 H5 120.7 . .
C17 C18 C19 121.0(4) . .
C17 C18 Cl5 119.7(3) . .
C19 C18 Cl5 119.3(3) . .
C31 C32 C33 121.9(4) . .
C31 C32 Cl9 119.2(3) . .
C33 C32 Cl9 118.9(3) . .

loop_
_geom_bond_atom_site_label_1
_geom_bond_atom_site_label_2
_geom_bond_distance
_geom_bond_site_symmetry_2
Ho2 O6 2.285(3) .
Ho2 O10 2.298(3) .
Ho2 O8 2.301(3) .
Ho2 O11 2.377(3) .
Ho2 O12 2.408(3) .
Ho2 N1 2.502(3) .
Ho2 N3 2.521(3) .
Ho2 N2 2.539(3) .
Ho2 C36 2.759(4) .
Ho1 O2 2.255(3) .
Ho1 O9 2.257(3) .
Ho1 O5 2.264(3) .
Ho1 O4 2.291(3) .
Ho1 O1 2.311(3) .
Ho1 O3 2.317(3) .
Ho1 O7 2.326(3) .
Cl7 C25 1.743(4) .
Cl11 C39 1.738(4) .
Cl2 C6 1.740(4) .
Cl12 C41 1.739(4) .
Cl8 C27 1.746(4) .
Cl6 C20 1.748(4) .
Cl5 C18 1.737(4) .
Cl10 C34 1.737(4) .
Cl1 C4 1.739(4) .
Cl9 C32 1.739(4) .
Cl4 C13 1.737(5) .
Cl3 C11 1.745(5) .
O12 C36 1.269(5) .
O10 C29 1.273(4) .
O11 C36 1.262(4) .
O7 C22 1.265(5) .
O4 C8 1.254(5) .
O1 C8 1.250(5) 2_757
O8 C22 1.247(5) .
O2 C1 1.260(5) .
O9 C29 1.251(4) .
O5 C15 1.254(4) .
O6 C15 1.256(5) .
O3 C1 1.261(5) 2_757
C55 C54 1.381(6) .
C55 C56 1.386(6) .
C55 H45 0.9300 .
N1 C43 1.342(5) .
N1 C47 1.347(5) .
N2 C52 1.348(5) .
N2 C48 1.355(5) .
C15 C16 1.504(5) .
N3 C57 1.340(5) .
N3 C53 1.346(5) .
C23 C28 1.393(5) .
C23 C24 1.394(5) .
C23 C22 1.516(5) .
C8 O1 1.250(5) 2_757
C8 C9 1.509(5) .
C16 C17 1.391(5) .
C16 C21 1.392(5) .
C52 C51 1.390(6) .
C52 C53 1.494(6) .
C30 C35 1.388(5) .
C30 C31 1.395(5) .
C30 C29 1.500(5) .
C48 C49 1.387(6) .
C48 C47 1.487(6) .
C7 C6 1.375(5) .
C7 C2 1.391(5) .
C7 H3 0.9300 .
C13 C12 1.371(6) .
C13 C14 1.384(6) .
C9 C10 1.384(5) .
C9 C14 1.393(5) .
C12 C11 1.373(7) .
C12 H12 0.9300 .
C21 C20 1.377(6) .
C21 H28 0.9300 .
C1 O3 1.261(5) 2_757
C1 C2 1.495(5) .
C17 C18 1.383(6) .
C17 H24 0.9300 .
C36 C37 1.495(5) .
C43 C44 1.386(5) .
C43 H57 0.9300 .
C28 C27 1.375(5) .
C28 H21 0.9300 .
C31 C32 1.374(6) .
C31 H31 0.9300 .
C3 C4 1.386(5) .
C3 C2 1.394(5) .
C3 H7 0.9300 .
C53 C54 1.394(5) .
C34 C33 1.380(6) .
C34 C35 1.384(6) .
C20 C19 1.377(6) .
C25 C24 1.373(5) .
C25 C26 1.378(5) .
C10 C11 1.393(6) .
C10 H14 0.9300 .
C39 C38 1.380(5) .
C39 C40 1.383(6) .
C57 C56 1.394(6) .
C57 H43 0.9300 .
C41 C42 1.377(5) .
C41 C40 1.384(6) .
C27 C26 1.382(5) .
C4 C5 1.382(6) .
C37 C38 1.392(5) .
C37 C42 1.398(5) .
C26 H19 0.9300 .
C38 H42 0.9300 .
C44 C45 1.374(6) .
C44 H56 0.9300 .
C47 C46 1.399(6) .
C33 C32 1.383(6) .
C33 H33 0.9300 .
C42 H38 0.9300 .
C35 H35 0.9300 .
C51 C50 1.385(6) .
C51 H49 0.9300 .
C45 C46 1.381(6) .
C45 H55 0.9300 .
C14 H10 0.9300 .
C40 H40 0.9300 .
C24 H17 0.9300 .
C50 C49 1.360(6) .
C50 H50 0.9300 .
C19 C18 1.385(6) .
C19 H26 0.9300 .
C46 H54 0.9300 .
C54 H46 0.9300 .
C6 C5 1.380(6) .
C56 H44 0.9300 .
C49 H51 0.9300 .
C5 H5 0.9300 .
